data_7118360
loop_
_publ_author_name
'Laubenstein, R.'
'\,Serb, M-D'
'Englert, U.'
'Raabe, G.'
'Braun, T.'
'Braun, B.'

_publ_section_title
;
 Is it all in the hinge? A kryptoracemate and three of its alternative
 racemic polymorphs of an aminonitrile.
;
_journal_issue 6
_journal_name_full 'Chemical communications (Cambridge, England)'
_journal_page_first 1214
_journal_page_last 1217
_journal_paper_doi 10.1039/c5cc08992a
_journal_volume 52
_journal_year 2016
_chemical_formula_moiety 'C14 H7 F5 N2'
_chemical_formula_sum 'C14 H7 F5 N2'
_chemical_formula_weight 298.22
_chemical_name_systematic
;
 ?
;
_space_group_crystal_system monoclinic
_space_group_IT_number 14
_space_group_name_Hall '-P 2ybc'
_space_group_name_H-M_alt 'P 1 21/c 1'
_symmetry_space_group_name_Hall '-P 2ybc'
_symmetry_space_group_name_H-M 'P 1 21/c 1'
_atom_sites_solution_hydrogens mixed
_audit_creation_method SHELXL-2013
_audit_update_record
;
2015-07-22 deposited with the CCDC.
2015-11-18 downloaded from the CCDC.
;
_cell_angle_alpha 90
_cell_angle_beta 104.487(2)
_cell_angle_gamma 90
_cell_formula_units_Z 4
_cell_length_a 13.9748(10)
_cell_length_b 7.4518(5)
_cell_length_c 11.8994(8)
_cell_measurement_temperature 100(2)
_cell_volume 1199.77(14)
_computing_cell_refinement 'Bruker SAINT'
_computing_data_collection 'Bruker APEX2'
_computing_data_reduction 'Bruker SAINT'
_computing_structure_refinement 'SHELXL-2014 (Sheldrick 2014)'
_computing_structure_solution 'SHELXS-97 (Sheldrick 2008)'
_diffrn_ambient_temperature 100(2)
_diffrn_measured_fraction_theta_full 1.000
_diffrn_measured_fraction_theta_max 0.995
_diffrn_measurement_device_type 'Bruker D8 VENTURE'
_diffrn_measurement_method '\f and \w scans'
_diffrn_radiation_type MoK\a
_diffrn_radiation_wavelength 0.71073
_diffrn_reflns_av_R_equivalents 0.0406
_diffrn_reflns_av_unetI/netI 0.0238
_diffrn_reflns_laue_measured_fraction_full 1.000
_diffrn_reflns_laue_measured_fraction_max 0.995
_diffrn_reflns_limit_h_max 16
_diffrn_reflns_limit_h_min -16
_diffrn_reflns_limit_k_max 8
_diffrn_reflns_limit_k_min -8
_diffrn_reflns_limit_l_max 14
_diffrn_reflns_limit_l_min -14
_diffrn_reflns_number 13284
_diffrn_reflns_point_group_measured_fraction_full 1.000
_diffrn_reflns_point_group_measured_fraction_max 0.995
_diffrn_reflns_theta_full 25.000
_diffrn_reflns_theta_max 25.466
_diffrn_reflns_theta_min 3.011
_exptl_absorpt_coefficient_mu 0.154
_exptl_absorpt_correction_T_max 0.7455
_exptl_absorpt_correction_T_min 0.6493
_exptl_absorpt_correction_type multi-scan
_exptl_absorpt_process_details SADABS
_exptl_crystal_colour colorless
_exptl_crystal_density_diffrn 1.651
_exptl_crystal_description 'hexagonal plate'
_exptl_crystal_F_000 600
_exptl_crystal_size_max 0.260
_exptl_crystal_size_mid 0.200
_exptl_crystal_size_min 0.040
_refine_diff_density_max 0.226
_refine_diff_density_min -0.192
_refine_diff_density_rms 0.046
_refine_ls_extinction_method none
_refine_ls_goodness_of_fit_ref 1.007
_refine_ls_hydrogen_treatment mixed
_refine_ls_matrix_type full
_refine_ls_number_parameters 198
_refine_ls_number_reflns 2202
_refine_ls_number_restraints 0
_refine_ls_restrained_S_all 1.007
_refine_ls_R_factor_all 0.0468
_refine_ls_R_factor_gt 0.0340
_refine_ls_shift/su_max 0.000
_refine_ls_shift/su_mean 0.000
_refine_ls_structure_factor_coef Fsqd
_refine_ls_weighting_details 'w=1/[\s^2^(Fo^2^)+(0.0417P)^2^+0.7264P] where P=(Fo^2^+2Fc^2^)/3'
_refine_ls_weighting_scheme calc
_refine_ls_wR_factor_gt 0.0790
_refine_ls_wR_factor_ref 0.0854
_reflns_Friedel_coverage 0.000
_reflns_number_gt 1822
_reflns_number_total 2202
_reflns_threshold_expression 'I > 2\s(I)'
_cod_data_source_file c5cc08992a2.cif
_cod_data_source_block rac1c_rl048_100hex2
_cod_database_code 7118360
_shelx_space_group_comment
;
The symmetry employed for this shelxl refinement is uniquely defined
by the following loop, which should always be used as a source of
symmetry information in preference to the above space-group names.
They are only intended as comments.
;
_shelx_estimated_absorpt_t_min 0.961
_shelx_estimated_absorpt_t_max 0.994
_shelxl_version_number 2013-4

loop_
_space_group_symop_operation_xyz
'x, y, z'
'-x, y+1/2, -z+1/2'
'-x, -y, -z'
'x, -y-1/2, z-1/2'

loop_
_atom_site_label
_atom_site_type_symbol
_atom_site_fract_x
_atom_site_fract_y
_atom_site_fract_z
_atom_site_U_iso_or_equiv
_atom_site_adp_type
_atom_site_occupancy
_atom_site_site_symmetry_order
_atom_site_calc_flag
_atom_site_refinement_flags_posn
_atom_site_refinement_flags_adp
F1 F -0.01936(7) 1.15665(13) -0.15854(8) 0.0210(2) Uani 1 1 d . .
F2 F -0.09340(7) 0.82195(14) -0.20494(8) 0.0232(3) Uani 1 1 d . .
F3 F 0.01594(8) 0.53200(14) -0.11188(8) 0.0239(3) Uani 1 1 d . .
F4 F 0.19595(7) 0.57853(13) 0.03244(8) 0.0230(3) Uani 1 1 d . .
F5 F 0.16322(7) 1.20575(13) -0.02196(8) 0.0198(2) Uani 1 1 d . .
N1 N 0.36121(11) 0.8214(2) 0.04769(13) 0.0196(3) Uani 1 1 d . .
H1 H 0.3450(16) 0.798(3) -0.024(2) 0.034(6) Uiso 1 1 d . .
N2 N 0.27738(12) 0.8138(2) 0.29710(13) 0.0248(4) Uani 1 1 d . .
C1 C 0.03650(12) 1.0144(2) -0.11555(13) 0.0165(4) Uani 1 1 d . .
C2 C -0.00180(12) 0.8441(2) -0.13784(14) 0.0172(4) Uani 1 1 d . .
C3 C 0.05314(13) 0.6976(2) -0.08919(14) 0.0179(4) Uani 1 1 d . .
C4 C 0.14594(13) 0.7232(2) -0.01699(14) 0.0169(4) Uani 1 1 d . .
C5 C 0.18679(12) 0.8935(2) 0.00717(13) 0.0155(4) Uani 1 1 d . .
C6 C 0.13002(12) 1.0376(2) -0.04437(14) 0.0154(4) Uani 1 1 d . .
C7 C 0.28835(13) 0.9198(2) 0.08896(14) 0.0160(4) Uani 1 1 d . .
H7 H 0.3030(14) 1.048(3) 0.0968(16) 0.024(5) Uiso 1 1 d . .
C8 C 0.46206(12) 0.8343(2) 0.09945(14) 0.0166(4) Uani 1 1 d . .
C9 C 0.49998(13) 0.9291(2) 0.20186(15) 0.0194(4) Uani 1 1 d . .
H9 H 0.4569 0.9950 0.2368 0.023 Uiso 1 1 calc R U
C10 C 0.60060(14) 0.9270(2) 0.25253(16) 0.0230(4) Uani 1 1 d . .
H10 H 0.6260 0.9920 0.3223 0.028 Uiso 1 1 calc R U
C11 C 0.66469(14) 0.8321(3) 0.20345(17) 0.0254(4) Uani 1 1 d . .
H11 H 0.7335 0.8298 0.2396 0.031 Uiso 1 1 calc R U
C12 C 0.62705(14) 0.7399(2) 0.10018(17) 0.0243(4) Uani 1 1 d . .
H12 H 0.6706 0.6757 0.0650 0.029 Uiso 1 1 calc R U
C13 C 0.52695(13) 0.7408(2) 0.04835(15) 0.0197(4) Uani 1 1 d . .
H13 H 0.5021 0.6776 -0.0223 0.024 Uiso 1 1 calc R U
C14 C 0.28316(13) 0.8575(2) 0.20683(15) 0.0175(4) Uani 1 1 d . .

loop_
_atom_site_aniso_label
_atom_site_aniso_U_11
_atom_site_aniso_U_22
_atom_site_aniso_U_33
_atom_site_aniso_U_23
_atom_site_aniso_U_13
_atom_site_aniso_U_12
F1 0.0200(5) 0.0217(6) 0.0206(5) 0.0032(4) 0.0038(4) 0.0063(4)
F2 0.0156(5) 0.0313(6) 0.0210(5) -0.0022(4) 0.0010(4) -0.0029(5)
F3 0.0284(6) 0.0189(6) 0.0228(5) -0.0033(4) 0.0035(4) -0.0093(5)
F4 0.0263(6) 0.0148(5) 0.0246(5) 0.0029(4) 0.0003(4) 0.0020(4)
F5 0.0213(6) 0.0133(5) 0.0240(5) 0.0004(4) 0.0041(4) -0.0016(4)
N1 0.0177(8) 0.0257(9) 0.0148(7) -0.0043(7) 0.0029(6) 0.0025(7)
N2 0.0255(9) 0.0288(9) 0.0192(8) 0.0008(7) 0.0039(7) 0.0018(7)
C1 0.0180(9) 0.0192(9) 0.0131(8) 0.0032(7) 0.0055(7) 0.0044(7)
C2 0.0109(8) 0.0283(10) 0.0118(8) -0.0027(7) 0.0016(6) -0.0034(8)
C3 0.0229(9) 0.0160(9) 0.0158(8) -0.0042(7) 0.0065(7) -0.0059(8)
C4 0.0203(9) 0.0165(9) 0.0139(8) 0.0021(7) 0.0042(7) 0.0023(7)
C5 0.0169(9) 0.0184(9) 0.0120(8) -0.0008(7) 0.0052(7) 0.0002(7)
C6 0.0187(9) 0.0153(9) 0.0138(8) -0.0019(7) 0.0067(7) -0.0022(7)
C7 0.0172(9) 0.0167(9) 0.0133(8) -0.0002(7) 0.0024(7) 0.0003(7)
C8 0.0170(9) 0.0143(9) 0.0181(8) 0.0044(7) 0.0038(7) 0.0003(7)
C9 0.0209(9) 0.0163(9) 0.0209(9) -0.0007(7) 0.0051(7) 0.0007(7)
C10 0.0224(10) 0.0196(9) 0.0244(9) 0.0015(8) 0.0009(7) -0.0047(8)
C11 0.0154(9) 0.0229(10) 0.0358(11) 0.0070(8) 0.0023(8) -0.0013(8)
C12 0.0231(10) 0.0185(9) 0.0344(11) 0.0056(8) 0.0132(8) 0.0021(8)
C13 0.0222(10) 0.0171(9) 0.0207(9) 0.0014(7) 0.0074(7) -0.0003(8)
C14 0.0151(9) 0.0168(9) 0.0192(9) -0.0029(7) 0.0017(7) 0.0009(7)

loop_
_atom_type_symbol
_atom_type_description
_atom_type_scat_dispersion_real
_atom_type_scat_dispersion_imag
_atom_type_scat_source
C C 0.0033 0.0016 'International Tables Vol C Tables 4.2.6.8 and 6.1.1.4'
H H 0.0000 0.0000 'International Tables Vol C Tables 4.2.6.8 and 6.1.1.4'
F F 0.0171 0.0103 'International Tables Vol C Tables 4.2.6.8 and 6.1.1.4'
N N 0.0061 0.0033 'International Tables Vol C Tables 4.2.6.8 and 6.1.1.4'

loop_
_geom_angle_atom_site_label_1
_geom_angle_atom_site_label_2
_geom_angle_atom_site_label_3
_geom_angle
C8 N1 C7 122.57(15)
C8 N1 H1 116.7(15)
C7 N1 H1 114.5(15)
F1 C1 C2 119.62(15)
F1 C1 C6 120.50(16)
C2 C1 C6 119.79(16)
F2 C2 C3 120.17(16)
F2 C2 C1 119.75(16)
C3 C2 C1 120.06(15)
F3 C3 C2 119.88(15)
F3 C3 C4 120.67(16)
C2 C3 C4 119.45(16)
F4 C4 C3 117.99(15)
F4 C4 C5 120.10(15)
C3 C4 C5 121.88(16)
C6 C5 C4 117.13(15)
C6 C5 C7 121.58(15)
C4 C5 C7 121.27(15)
F5 C6 C1 117.86(15)
F5 C6 C5 120.40(15)
C1 C6 C5 121.67(16)
N1 C7 C14 111.50(14)
N1 C7 C5 110.07(14)
C14 C7 C5 107.68(14)
N1 C7 H7 112.5(11)
C14 C7 H7 105.8(11)
C5 C7 H7 109.1(12)
N1 C8 C9 122.90(16)
N1 C8 C13 117.89(16)
C9 C8 C13 119.15(16)
C10 C9 C8 119.86(17)
C10 C9 H9 120.1
C8 C9 H9 120.1
C11 C10 C9 121.16(18)
C11 C10 H10 119.4
C9 C10 H10 119.4
C10 C11 C12 119.00(18)
C10 C11 H11 120.5
C12 C11 H11 120.5
C13 C12 C11 120.60(17)
C13 C12 H12 119.7
C11 C12 H12 119.7
C12 C13 C8 120.21(17)
C12 C13 H13 119.9
C8 C13 H13 119.9
N2 C14 C7 178.03(19)

loop_
_geom_bond_atom_site_label_1
_geom_bond_atom_site_label_2
_geom_bond_distance
F1 C1 1.3397(19)
F2 C2 1.3387(19)
F3 C3 1.3401(19)
F4 C4 1.3380(19)
F5 C6 1.3396(19)
N1 C8 1.393(2)
N1 C7 1.437(2)
N1 H1 0.84(2)
N2 C14 1.144(2)
C1 C2 1.377(2)
C1 C6 1.379(2)
C2 C3 1.376(3)
C3 C4 1.378(2)
C4 C5 1.392(2)
C5 C6 1.384(2)
C5 C7 1.520(2)
C7 C14 1.496(2)
C7 H7 0.98(2)
C8 C9 1.393(2)
C8 C13 1.398(2)
C9 C10 1.385(3)
C9 H9 0.9500
C10 C11 1.380(3)
C10 H10 0.9500
C11 C12 1.391(3)
C11 H11 0.9500
C12 C13 1.380(3)
C12 H12 0.9500
C13 H13 0.9500

loop_
_geom_torsion_atom_site_label_1
_geom_torsion_atom_site_label_2
_geom_torsion_atom_site_label_3
_geom_torsion_atom_site_label_4
_geom_torsion
F1 C1 C2 F2 1.9(2)
C6 C1 C2 F2 178.57(14)
F1 C1 C2 C3 -176.66(14)
C6 C1 C2 C3 0.0(2)
F2 C2 C3 F3 2.0(2)
C1 C2 C3 F3 -179.43(14)
F2 C2 C3 C4 -177.70(14)
C1 C2 C3 C4 0.9(2)
F3 C3 C4 F4 -2.2(2)
C2 C3 C4 F4 177.50(14)
F3 C3 C4 C5 179.36(14)
C2 C3 C4 C5 -1.0(2)
F4 C4 C5 C6 -178.28(14)
C3 C4 C5 C6 0.1(2)
F4 C4 C5 C7 0.3(2)
C3 C4 C5 C7 178.70(15)
F1 C1 C6 F5 -1.3(2)
C2 C1 C6 F5 -177.90(14)
F1 C1 C6 C5 175.79(14)
C2 C1 C6 C5 -0.8(2)
C4 C5 C6 F5 177.75(14)
C7 C5 C6 F5 -0.8(2)
C4 C5 C6 C1 0.8(2)
C7 C5 C6 C1 -177.80(15)
C8 N1 C7 C14 -66.8(2)
C8 N1 C7 C5 173.79(15)
C6 C5 C7 N1 -123.48(16)
C4 C5 C7 N1 58.0(2)
C6 C5 C7 C14 114.78(17)
C4 C5 C7 C14 -63.7(2)
C7 N1 C8 C9 6.6(3)
C7 N1 C8 C13 -176.39(15)
N1 C8 C9 C10 175.89(16)
C13 C8 C9 C10 -1.1(3)
C8 C9 C10 C11 -0.1(3)
C9 C10 C11 C12 1.1(3)
C10 C11 C12 C13 -1.0(3)
C11 C12 C13 C8 -0.2(3)
N1 C8 C13 C12 -175.92(16)
C9 C8 C13 C12 1.2(3)
